data_4119584
loop_
_publ_author_name
'Richard F. D'Vries'
'Victor A. de la Pe\~na-O'Shea'
'Natalia Snejko'
'Marta Iglesias'
'Enrique Guti\'errez-Puebla'
'M. Angeles Monge'

_publ_contact_author
;
        M.A. Monge Bravo
        Instituto de Ciencia de Materiales
        CSIC
        Campus de Cantoblanco
        28049 MADRID
        Spain
;
_publ_contact_author_email amonge@icmm.csic.es
_publ_contact_author_fax '34 1 372-0623'
_publ_contact_author_phone '34 1 334-9025'
_publ_section_title
;
 H3O2 Bridging Ligand in a Metal-Organic Framework. Insight into the
 Aqua-Hydroxo\\leftarrow\\rightarrowHydroxyl Equilibrium: A Combined
 Experimental and Theoretical Study
;
_journal_name_full 'Journal of the American Chemical Society'
_journal_page_first 5782
_journal_page_last 5792
_journal_paper_doi 10.1021/ja4005046
_journal_volume 135
_journal_year 2013
_chemical_formula_moiety 'C7 H11 O15 S2 Sc3'
_chemical_formula_sum 'C7 H11 O15 S2 Sc3'
_chemical_formula_weight 534.18
_chemical_name_systematic
; 
 ? 
;
_space_group_IT_number 2
_symmetry_cell_setting triclinic
_symmetry_space_group_name_Hall '-P 1'
_symmetry_space_group_name_H-M 'P -1'
_atom_sites_solution_hydrogens geom
_atom_sites_solution_primary direct
_atom_sites_solution_secondary difmap
_audit_creation_method SHELXL-97
_cell_angle_alpha 65.8740(10)
_cell_angle_beta 80.7430(10)
_cell_angle_gamma 84.4430(10)
_cell_formula_units_Z 2
_cell_length_a 7.7832(2)
_cell_length_b 9.7208(2)
_cell_length_c 11.6659(3)
_cell_measurement_reflns_used 4589
_cell_measurement_temperature 296(2)
_cell_measurement_theta_max 62.03
_cell_measurement_theta_min 4.19
_cell_volume 794.57(3)
_computing_cell_refinement 'Bruker SMART'
_computing_data_collection 'Bruker SMART'
_computing_data_reduction 'Bruker SAINT'
_computing_molecular_graphics 'Bruker SHELXTL'
_computing_publication_material 'Bruker SHELXTL'
_computing_structure_refinement 'SHELXL-97 (Sheldrick, 1997)'
_computing_structure_solution 'SHELXS-97 (Sheldrick, 1990)'
_diffrn_ambient_temperature 296(2)
_diffrn_measured_fraction_theta_full 0.950
_diffrn_measured_fraction_theta_max 0.950
_diffrn_measurement_device_type 'CCD area detector'
_diffrn_measurement_method 'phi and omega scans'
_diffrn_radiation_monochromator graphite
_diffrn_radiation_source 'fine-focus sealed tube'
_diffrn_radiation_type CuK\a
_diffrn_radiation_wavelength 1.54178
_diffrn_reflns_av_R_equivalents 0.0230
_diffrn_reflns_av_sigmaI/netI 0.0186
_diffrn_reflns_limit_h_max 9
_diffrn_reflns_limit_h_min -8
_diffrn_reflns_limit_k_max 6
_diffrn_reflns_limit_k_min -10
_diffrn_reflns_limit_l_max 13
_diffrn_reflns_limit_l_min -13
_diffrn_reflns_number 11182
_diffrn_reflns_theta_full 63.75
_diffrn_reflns_theta_max 63.75
_diffrn_reflns_theta_min 4.19
_exptl_absorpt_coefficient_mu 14.004
_exptl_absorpt_correction_T_max 0.3162
_exptl_absorpt_correction_T_min 0.1418
_exptl_absorpt_correction_type multi-scan
_exptl_absorpt_process_details SADABS
_exptl_crystal_colour colourless
_exptl_crystal_density_diffrn 2.233
_exptl_crystal_description prismatic
_exptl_crystal_F_000 536
_exptl_crystal_size_max 0.15
_exptl_crystal_size_mid 0.08
_exptl_crystal_size_min 0.07
_refine_diff_density_max 0.589
_refine_diff_density_min -1.050
_refine_diff_density_rms 0.101
_refine_ls_extinction_method none
_refine_ls_goodness_of_fit_ref 1.056
_refine_ls_hydrogen_treatment constr
_refine_ls_matrix_type full
_refine_ls_number_parameters 245
_refine_ls_number_reflns 2486
_refine_ls_number_restraints 0
_refine_ls_restrained_S_all 1.056
_refine_ls_R_factor_all 0.0355
_refine_ls_R_factor_gt 0.0337
_refine_ls_shift/su_max 0.000
_refine_ls_shift/su_mean 0.000
_refine_ls_structure_factor_coef Fsqd
_refine_ls_weighting_details 'calc w=1/[\s^2^(Fo^2^)+(0.0530P)^2^+2.6245P] where P=(Fo^2^+2Fc^2^)/3'
_refine_ls_weighting_scheme calc
_refine_ls_wR_factor_gt 0.0954
_refine_ls_wR_factor_ref 0.0967
_reflns_number_gt 2347
_reflns_number_total 2486
_reflns_threshold_expression >2sigma(I)
_cod_data_source_file ja4005046_si_004.cif
_cod_data_source_block rsc11_10_0m
_cod_database_code 4119584

loop_
_symmetry_equiv_pos_as_xyz
'x, y, z'
'-x, -y, -z'

loop_
_atom_site_label
_atom_site_type_symbol
_atom_site_fract_x
_atom_site_fract_y
_atom_site_fract_z
_atom_site_U_iso_or_equiv
_atom_site_adp_type
_atom_site_occupancy
_atom_site_symmetry_multiplicity
_atom_site_calc_flag
_atom_site_refinement_flags
C1 C 0.1371(4) -0.3817(4) 0.5774(3) 0.0107(7) Uani 1 1 d .
C2 C 0.2387(5) 0.5038(4) 0.5327(3) 0.0131(8) Uani 1 1 d .
C3 C 0.2596(5) 0.5290(4) 0.4051(3) 0.0134(8) Uani 1 1 d .
H3 H 0.2105 0.6155 0.3473 0.016 Uiso 1 1 calc R
C4 C 0.3534(5) 0.4253(4) 0.3645(3) 0.0124(8) Uani 1 1 d .
C5 C 0.4224(5) 0.2931(4) 0.4485(3) 0.0147(8) Uani 1 1 d .
H5 H 0.4822 0.2222 0.4210 0.018 Uiso 1 1 calc R
C6 C 0.3993(5) 0.2696(4) 0.5766(3) 0.0128(8) Uani 1 1 d .
C7 C 0.3111(5) 0.3738(4) 0.6188(3) 0.0135(8) Uani 1 1 d .
H7 H 0.3004 0.3572 0.7040 0.016 Uiso 1 1 calc R
O1 O 0.2072(3) 0.4989(3) 0.1638(2) 0.0184(6) Uani 1 1 d .
O2 O 0.4918(4) 0.5953(3) 0.1383(3) 0.0218(6) Uani 1 1 d .
O3 O 0.4634(3) 0.3303(3) 0.1855(2) 0.0199(6) Uani 1 1 d .
O4 O 0.6117(3) -0.0710(3) 0.1922(2) 0.0198(6) Uani 1 1 d .
O5 O 0.3334(3) -0.1189(3) 0.3164(3) 0.0187(6) Uani 1 1 d .
O6 O 0.5375(4) 0.0158(3) 0.3629(3) 0.0238(6) Uani 1 1 d .
O7 O 0.0601(3) -0.2754(3) 0.4967(2) 0.0164(6) Uani 1 1 d .
O8 O 0.1358(4) -0.4025(3) 0.6901(2) 0.0213(6) Uani 1 1 d .
O9 O 0.1382(3) 0.1754(3) 0.2435(2) 0.0167(6) Uani 1 1 d .
H9 H 0.2309 0.1851 0.2384 0.025 Uiso 1 1 d .
O10 O -0.1526(3) 0.0146(3) 0.4676(2) 0.0159(6) Uani 1 1 d .
H10 H -0.2528 0.0250 0.4421 0.046 Uiso 1 1 d .
O11 O -0.3085(5) 0.1427(4) -0.0576(3) 0.0356(8) Uani 1 1 d .
H11A H -0.3248 0.0789 -0.0835 0.053 Uiso 1 1 calc R
H11B H -0.3800 0.2326 -0.0808 0.053 Uiso 1 1 d R
O12 O -0.0362(4) -0.0875(3) 0.2530(3) 0.0216(6) Uani 1 1 d .
H12 H -0.0351 -0.1689 0.2591 0.032 Uiso 1 1 d .
O13 O -0.1822(3) 0.2336(3) 0.1397(2) 0.0183(6) Uani 1 1 d .
H13 H -0.2754 0.2591 0.1592 0.027 Uiso 1 1 d .
O14 O -0.1257(3) 0.5790(3) 0.0361(2) 0.0141(5) Uani 1 1 d .
H14 H -0.2272 0.5871 0.0466 0.021 Uiso 1 1 d .
O15 O -0.0778(4) -0.1206(3) 0.0236(3) 0.0239(6) Uani 1 1 d .
H15 H -0.1218 -0.1959 0.0505 0.036 Uiso 1 1 d .
S1 S 0.38417(11) 0.46397(10) 0.20011(8) 0.0132(2) Uani 1 1 d .
S2 S 0.51664(11) -0.09710(10) 0.31681(8) 0.0130(2) Uani 1 1 d .
Sc1 Sc -0.00116(9) 0.37336(8) 0.14810(6) 0.01196(19) Uani 1 1 d .
Sc2 Sc 0.07729(8) -0.03842(8) 0.38029(6) 0.01113(19) Uani 1 1 d .
Sc3 Sc -0.14801(9) 0.04515(9) 0.09335(7) 0.0184(2) Uani 1 1 d .

loop_
_atom_site_aniso_label
_atom_site_aniso_U_11
_atom_site_aniso_U_22
_atom_site_aniso_U_33
_atom_site_aniso_U_23
_atom_site_aniso_U_13
_atom_site_aniso_U_12
C1 0.0108(17) 0.0067(19) 0.0114(18) -0.0012(15) 0.0014(14) -0.0012(14)
C2 0.0142(17) 0.010(2) 0.0142(18) -0.0050(16) 0.0002(14) -0.0013(14)
C3 0.0159(18) 0.0095(19) 0.0135(18) -0.0031(15) -0.0029(14) 0.0006(15)
C4 0.0136(18) 0.013(2) 0.0111(17) -0.0046(15) -0.0007(14) -0.0035(14)
C5 0.0150(18) 0.014(2) 0.0156(19) -0.0073(16) -0.0001(15) 0.0007(15)
C6 0.0115(17) 0.012(2) 0.0122(18) -0.0017(15) -0.0026(14) 0.0008(14)
C7 0.0162(18) 0.015(2) 0.0087(17) -0.0037(15) -0.0006(14) -0.0022(15)
O1 0.0188(14) 0.0184(15) 0.0197(14) -0.0076(12) -0.0088(11) 0.0019(11)
O2 0.0207(14) 0.0216(16) 0.0177(14) -0.0028(12) 0.0009(11) -0.0047(12)
O3 0.0212(14) 0.0221(16) 0.0180(14) -0.0114(12) -0.0017(11) 0.0055(11)
O4 0.0164(14) 0.0231(16) 0.0126(13) -0.0004(12) 0.0006(11) -0.0021(11)
O5 0.0104(13) 0.0198(15) 0.0230(14) -0.0064(12) -0.0017(11) 0.0019(11)
O6 0.0307(16) 0.0162(15) 0.0265(15) -0.0087(12) -0.0120(12) 0.0046(12)
O7 0.0204(14) 0.0104(14) 0.0151(13) -0.0028(11) -0.0015(11) 0.0026(11)
O8 0.0285(15) 0.0222(16) 0.0121(14) -0.0080(12) -0.0004(11) 0.0061(12)
O9 0.0136(13) 0.0129(14) 0.0175(13) -0.0001(11) -0.0028(10) 0.0019(10)
O10 0.0112(13) 0.0211(15) 0.0176(13) -0.0096(12) -0.0048(10) 0.0021(11)
O11 0.055(2) 0.0264(19) 0.0269(17) -0.0099(14) -0.0178(15) 0.0081(16)
O12 0.0280(15) 0.0166(15) 0.0221(14) -0.0064(12) -0.0139(12) 0.0016(12)
O13 0.0143(13) 0.0212(15) 0.0202(14) -0.0104(12) 0.0006(11) 0.0001(11)
O14 0.0125(12) 0.0154(14) 0.0112(12) -0.0035(11) 0.0004(10) 0.0025(10)
O15 0.0263(15) 0.0200(16) 0.0249(15) -0.0101(13) 0.0037(12) -0.0050(12)
S1 0.0149(4) 0.0146(5) 0.0093(4) -0.0043(4) -0.0017(3) 0.0011(3)
S2 0.0124(4) 0.0119(5) 0.0127(4) -0.0028(4) -0.0033(3) 0.0021(3)
Sc1 0.0153(4) 0.0117(4) 0.0070(3) -0.0024(3) -0.0020(3) 0.0031(3)
Sc2 0.0121(3) 0.0109(4) 0.0091(3) -0.0028(3) -0.0028(3) 0.0022(3)
Sc3 0.0190(4) 0.0198(4) 0.0158(4) -0.0070(3) -0.0016(3) 0.0004(3)

loop_
_atom_type_symbol
_atom_type_description
_atom_type_scat_dispersion_real
_atom_type_scat_dispersion_imag
_atom_type_scat_source
C C 0.0181 0.0091 'International Tables Vol C Tables 4.2.6.8 and 6.1.1.4'
H H 0.0000 0.0000 'International Tables Vol C Tables 4.2.6.8 and 6.1.1.4'
O O 0.0492 0.0322 'International Tables Vol C Tables 4.2.6.8 and 6.1.1.4'
S S 0.3331 0.5567 'International Tables Vol C Tables 4.2.6.8 and 6.1.1.4'
Sc Sc 0.3119 1.5331 'International Tables Vol C Tables 4.2.6.8 and 6.1.1.4'

loop_
_geom_angle_atom_site_label_1
_geom_angle_atom_site_label_2
_geom_angle_atom_site_label_3
_geom_angle
_geom_angle_site_symmetry_1
_geom_angle_site_symmetry_3
O8 C1 O7 126.1(3) . .
O8 C1 C2 117.4(3) . 1_545
O7 C1 C2 116.5(3) . 1_545
C7 C2 C3 119.8(3) . .
C7 C2 C1 120.2(3) . 1_565
C3 C2 C1 120.0(3) . 1_565
C4 C3 C2 119.9(3) . .
C4 C3 H3 120.1 . .
C2 C3 H3 120.1 . .
C5 C4 C3 121.6(3) . .
C5 C4 S1 119.7(3) . .
C3 C4 S1 118.8(3) . .
C4 C5 C6 117.6(3) . .
C4 C5 H5 121.2 . .
C6 C5 H5 121.2 . .
C7 C6 C5 121.8(3) . .
C7 C6 S2 121.2(3) . 2_656
C5 C6 S2 116.9(3) . 2_656
C6 C7 C2 119.2(3) . .
C6 C7 H7 120.4 . .
C2 C7 H7 120.4 . .
S1 O1 Sc1 136.48(17) . .
S2 O4 Sc3 131.70(17) . 1_655
S2 O5 Sc2 137.45(18) . .
C1 O7 Sc2 141.4(2) . .
C1 O8 Sc1 147.7(2) . 2_556
Sc2 O9 Sc1 136.04(13) . .
Sc2 O9 H9 108.6 . .
Sc1 O9 H9 114.1 . .
Sc2 O10 Sc2 102.68(10) . 2_556
Sc2 O10 H10 125.7 . .
Sc2 O10 H10 131.7 2_556 .
Sc3 O11 H11A 109.5 . .
Sc3 O11 H11B 130.0 . .
H11A O11 H11B 118.6 . .
Sc3 O12 Sc2 132.89(14) . .
Sc3 O12 H12 107.2 . .
Sc2 O12 H12 119.7 . .
Sc1 O13 Sc3 131.05(13) . .
Sc1 O13 H13 109.8 . .
Sc3 O13 H13 119.1 . .
Sc1 O14 Sc1 103.56(10) 2_565 .
Sc1 O14 H14 118.8 2_565 .
Sc1 O14 H14 119.0 . .
Sc3 O15 Sc3 103.10(13) 2 .
Sc3 O15 H15 132.7 2 .
Sc3 O15 H15 123.0 . .
O3 S1 O2 113.84(17) . .
O3 S1 O1 112.86(16) . .
O2 S1 O1 111.27(16) . .
O3 S1 C4 107.54(17) . .
O2 S1 C4 106.30(17) . .
O1 S1 C4 104.27(16) . .
O6 S2 O4 114.62(18) . .
O6 S2 O5 112.19(17) . .
O4 S2 O5 109.05(16) . .
O6 S2 C6 107.00(17) . 2_656
O4 S2 C6 106.56(17) . 2_656
O5 S2 C6 106.97(16) . 2_656
O9 Sc1 O13 86.25(11) . .
O9 Sc1 O14 98.47(10) . 2_565
O13 Sc1 O14 94.67(10) . 2_565
O9 Sc1 O8 97.40(11) . 2_556
O13 Sc1 O8 96.04(11) . 2_556
O14 Sc1 O8 161.37(11) 2_565 2_556
O9 Sc1 O14 174.77(10) . .
O13 Sc1 O14 95.28(10) . .
O14 Sc1 O14 76.44(10) 2_565 .
O8 Sc1 O14 87.42(10) 2_556 .
O9 Sc1 O1 87.80(10) . .
O13 Sc1 O1 173.94(11) . .
O14 Sc1 O1 85.08(10) 2_565 .
O8 Sc1 O1 85.85(11) 2_556 .
O14 Sc1 O1 90.55(10) . .
O9 Sc1 Sc1 137.04(8) . 2_565
O13 Sc1 Sc1 96.34(8) . 2_565
O14 Sc1 Sc1 38.58(7) 2_565 2_565
O8 Sc1 Sc1 124.70(8) 2_556 2_565
O14 Sc1 Sc1 37.86(6) . 2_565
O1 Sc1 Sc1 87.25(7) . 2_565
O10 Sc2 O10 77.32(10) . 2_556
O10 Sc2 O12 95.01(11) . .
O10 Sc2 O12 168.86(11) 2_556 .
O10 Sc2 O9 99.11(11) . .
O10 Sc2 O9 98.07(11) 2_556 .
O12 Sc2 O9 91.06(11) . .
O10 Sc2 O7 93.38(11) . .
O10 Sc2 O7 87.24(11) 2_556 .
O12 Sc2 O7 85.15(11) . .
O9 Sc2 O7 167.23(10) . .
O10 Sc2 O5 170.99(10) . .
O10 Sc2 O5 96.00(10) 2_556 .
O12 Sc2 O5 90.70(11) . .
O9 Sc2 O5 87.73(10) . .
O7 Sc2 O5 80.13(10) . .
O10 Sc2 Sc2 38.85(7) . 2_556
O10 Sc2 Sc2 38.46(7) 2_556 2_556
O12 Sc2 Sc2 133.36(9) . 2_556
O9 Sc2 Sc2 101.02(8) . 2_556
O7 Sc2 Sc2 90.38(7) . 2_556
O5 Sc2 Sc2 134.18(8) . 2_556
O10 Sc2 H9 111.4 . .
O10 Sc2 H9 89.8 2_556 .
O12 Sc2 H9 100.6 . .
O9 Sc2 H9 16.6 . .
O7 Sc2 H9 153.8 . .
O5 Sc2 H9 74.3 . .
Sc2 Sc2 H9 103.3 2_556 .
O15 Sc3 O12 96.90(12) 2 .
O15 Sc3 O15 76.90(13) 2 .
O12 Sc3 O15 88.83(12) . .
O15 Sc3 O13 92.92(11) 2 .
O12 Sc3 O13 93.92(11) . .
O15 Sc3 O13 169.71(11) . .
O15 Sc3 O11 93.96(13) 2 .
O12 Sc3 O11 166.55(13) . .
O15 Sc3 O11 85.91(12) . .
O13 Sc3 O11 93.43(12) . .
O15 Sc3 O4 165.63(12) 2 1_455
O12 Sc3 O4 86.82(11) . 1_455
O15 Sc3 O4 89.34(11) . 1_455
O13 Sc3 O4 100.70(11) . 1_455
O11 Sc3 O4 80.76(12) . 1_455
O15 Sc3 Sc3 38.90(8) 2 2
O12 Sc3 Sc3 93.60(9) . 2
O15 Sc3 Sc3 38.00(8) . 2
O13 Sc3 Sc3 131.80(8) . 2
O11 Sc3 Sc3 89.87(10) . 2
O4 Sc3 Sc3 127.22(9) 1_455 2
O15 Sc3 H12 99.6 2 .
O12 Sc3 H12 17.7 . .
O15 Sc3 H12 72.6 . .
O13 Sc3 H12 111.1 . .
O11 Sc3 H12 151.0 . .
O4 Sc3 H12 79.8 1_455 .
Sc3 Sc3 H12 85.0 2 .

loop_
_geom_bond_atom_site_label_1
_geom_bond_atom_site_label_2
_geom_bond_distance
_geom_bond_site_symmetry_2
C1 O8 1.245(4) .
C1 O7 1.257(4) .
C1 C2 1.519(5) 1_545
C2 C7 1.389(5) .
C2 C3 1.390(5) .
C2 C1 1.519(5) 1_565
C3 C4 1.382(5) .
C3 H3 0.9300 .
C4 C5 1.381(5) .
C4 S1 1.777(4) .
C5 C6 1.399(5) .
C5 H5 0.9300 .
C6 C7 1.381(5) .
C6 S2 1.769(4) 2_656
C7 H7 0.9300 .
O1 S1 1.473(3) .
O1 Sc1 2.194(3) .
O2 S1 1.453(3) .
O3 S1 1.446(3) .
O4 S2 1.454(3) .
O4 Sc3 2.180(3) 1_655
O5 S2 1.463(3) .
O5 Sc2 2.199(3) .
O6 S2 1.437(3) .
O7 Sc2 2.147(3) .
O8 Sc1 2.118(3) 2_556
O9 Sc2 2.080(3) .
O9 Sc1 2.086(3) .
O9 H9 0.7264 .
O10 Sc2 2.042(3) .
O10 Sc2 2.059(3) 2_556
O10 H10 0.8616 .
O11 Sc3 2.162(3) .
O11 H11A 0.8200 .
O11 H11B 0.9529 .
O12 Sc3 2.057(3) .
O12 Sc2 2.073(3) .
O12 H12 0.7640 .
O13 Sc1 2.089(3) .
O13 Sc3 2.095(3) .
O13 H13 0.7737 .
O14 Sc1 2.097(2) 2_565
O14 Sc1 2.131(3) .
O14 H14 0.7804 .
O15 Sc3 2.037(3) 2
O15 Sc3 2.077(3) .
O15 H15 0.7601 .
S2 C6 1.769(4) 2_656
Sc1 O14 2.097(2) 2_565
Sc1 O8 2.118(3) 2_556
Sc1 Sc1 3.3220(13) 2_565
Sc2 O10 2.059(3) 2_556
Sc2 Sc2 3.2026(13) 2_556
Sc2 H9 2.4119 .
Sc3 O15 2.037(3) 2
Sc3 O4 2.180(3) 1_455
Sc3 Sc3 3.2218(15) 2
Sc3 H12 2.3971 .
